data_7103282
loop_
_publ_author_name
'Chomitz, Wayne A'
'Arnold, John'

_publ_section_title
;
 Reactivity of a Co(i) [N(2)P(2)] complex with azides: evidence for a
 transient Co(iii) imido species.
;
_journal_issue 31
_journal_name_full 'Chemical communications (Cambridge, England)'
_journal_page_first 3648
_journal_page_last 3650
_journal_paper_doi 10.1039/b804754e
_journal_year 2008
_chemical_formula_moiety 'C25 H51 Co N2 O3 P2 Si'
_chemical_formula_sum 'C25 H51 Co N2 O3 P2 Si'
_chemical_formula_weight 576.64
_chemical_name_systematic
;
?
;
_space_group_IT_number 4
_symmetry_cell_setting monoclinic
_symmetry_space_group_name_Hall 'P 2yb'
_symmetry_space_group_name_H-M 'P 1 21 1'
_atom_sites_solution_hydrogens geom
_atom_sites_solution_primary direct
_atom_sites_solution_secondary difmap
_audit_creation_method SHELXL-97
_cell_angle_alpha 90.00
_cell_angle_beta 93.718(2)
_cell_angle_gamma 90.00
_cell_formula_units_Z 2
_cell_length_a 8.3023(11)
_cell_length_b 12.2795(17)
_cell_length_c 15.354(2)
_cell_measurement_reflns_used 2011
_cell_measurement_temperature 160(2)
_cell_measurement_theta_max 23.5
_cell_measurement_theta_min 2.6
_cell_volume 1562.1(4)
_computing_cell_refinement 'Bruker SAINT v7.07'
_computing_data_collection 'Bruker SMART v5.631'
_computing_data_reduction 'Bruker SAINT v7.07'
_computing_structure_refinement 'SHELXL-97 (Sheldrick, 1997)'
_computing_structure_solution 'SHELXS-97 (Sheldrick, 1990)'
_diffrn_ambient_temperature 160(2)
_diffrn_measured_fraction_theta_full 0.994
_diffrn_measured_fraction_theta_max 0.994
_diffrn_measurement_device_type 'Bruker APEX'
_diffrn_measurement_method '\w scans'
_diffrn_radiation_monochromator graphite
_diffrn_radiation_source 'fine-focus sealed tube'
_diffrn_radiation_type MoK\a
_diffrn_radiation_wavelength 0.71073
_diffrn_reflns_av_R_equivalents 0.0336
_diffrn_reflns_av_sigmaI/netI 0.0809
_diffrn_reflns_limit_h_max 6
_diffrn_reflns_limit_h_min -10
_diffrn_reflns_limit_k_max 15
_diffrn_reflns_limit_k_min -12
_diffrn_reflns_limit_l_max 19
_diffrn_reflns_limit_l_min -17
_diffrn_reflns_number 8958
_diffrn_reflns_theta_full 26.40
_diffrn_reflns_theta_max 26.40
_diffrn_reflns_theta_min 2.13
_diffrn_standards_decay_% 0
_diffrn_standards_interval_count 0
_diffrn_standards_interval_time 0
_diffrn_standards_number 0
_exptl_absorpt_coefficient_mu 0.716
_exptl_absorpt_correction_T_max 1.00
_exptl_absorpt_correction_T_min 0.83
_exptl_absorpt_correction_type empirical
_exptl_absorpt_process_details 'Blessing, 1995'
_exptl_crystal_colour yellow
_exptl_crystal_density_diffrn 1.226
_exptl_crystal_density_method 'not measured'
_exptl_crystal_description needles
_exptl_crystal_F_000 620
_exptl_crystal_size_max 0.22
_exptl_crystal_size_mid 0.15
_exptl_crystal_size_min 0.12
_refine_diff_density_max 0.474
_refine_diff_density_min -0.284
_refine_diff_density_rms 0.064
_refine_ls_abs_structure_details 'Flack H D (1983), Acta Cryst. A39, 876-881'
_refine_ls_abs_structure_Flack 0.020(14)
_refine_ls_extinction_method none
_refine_ls_goodness_of_fit_ref 0.936
_refine_ls_hydrogen_treatment constr
_refine_ls_matrix_type full
_refine_ls_number_parameters 307
_refine_ls_number_reflns 5638
_refine_ls_number_restraints 1
_refine_ls_restrained_S_all 0.936
_refine_ls_R_factor_all 0.0535
_refine_ls_R_factor_gt 0.0417
_refine_ls_shift/su_max 0.002
_refine_ls_shift/su_mean 0.000
_refine_ls_structure_factor_coef Fsqd
_refine_ls_weighting_details 'calc w=1/[\s^2^(Fo^2^)+(0.0400P)^2^+0.0000P] where P=(Fo^2^+2Fc^2^)/3'
_refine_ls_weighting_scheme calc
_refine_ls_wR_factor_gt 0.0889
_refine_ls_wR_factor_ref 0.0930
_reflns_number_gt 4739
_reflns_number_total 5638
_reflns_threshold_expression >2sigma(I)
_cod_data_source_file b804754e.txt
_cod_data_source_block wac6204xs
_cod_original_sg_symbol_H-M P2(1)
_cod_database_code 7103282

loop_
_symmetry_equiv_pos_as_xyz
'x, y, z'
'-x, y+1/2, -z'

loop_
_atom_site_label
_atom_site_type_symbol
_atom_site_fract_x
_atom_site_fract_y
_atom_site_fract_z
_atom_site_U_iso_or_equiv
_atom_site_adp_type
_atom_site_occupancy
_atom_site_symmetry_multiplicity
_atom_site_calc_flag
_atom_site_refinement_flags
_atom_site_disorder_assembly
_atom_site_disorder_group
Co1 Co 0.28384(5) 0.94732(4) 0.74695(3) 0.02037(12) Uani 1 1 d . . .
Si1 Si 0.35427(11) 1.08745(8) 0.59406(6) 0.0217(2) Uani 1 1 d . . .
P1 P 0.50245(11) 0.90280(7) 0.83247(6) 0.0214(2) Uani 1 1 d . . .
P2 P 0.20666(13) 1.33618(8) 0.84022(7) 0.0297(2) Uani 1 1 d . . .
N1 N 0.1487(3) 1.0576(2) 0.59391(18) 0.0226(6) Uani 1 1 d . . .
N2 N 0.4222(3) 1.0810(2) 0.70753(17) 0.0202(6) Uani 1 1 d . . .
O1 O -0.0382(3) 0.9774(2) 0.67689(16) 0.0337(7) Uani 1 1 d . . .
O2 O 0.0572(3) 0.9479(3) 0.88290(16) 0.0432(7) Uani 1 1 d . . .
O3 O 0.2651(4) 0.7463(3) 0.64898(19) 0.0498(8) Uani 1 1 d . . .
C1 C 0.0209(4) 1.0823(3) 0.5218(2) 0.0276(8) Uani 1 1 d . . .
C2 C 0.0988(5) 1.1356(4) 0.4445(2) 0.0435(11) Uani 1 1 d . . .
H2A H 0.1780 1.0856 0.4219 0.065 Uiso 1 1 calc R . .
H2B H 0.1529 1.2031 0.4639 0.065 Uiso 1 1 calc R . .
H2C H 0.0152 1.1521 0.3984 0.065 Uiso 1 1 calc R . .
C3 C -0.1022(5) 1.1629(3) 0.5547(2) 0.0335(9) Uani 1 1 d . . .
H3A H -0.1546 1.1308 0.6040 0.050 Uiso 1 1 calc R . .
H3B H -0.1838 1.1793 0.5075 0.050 Uiso 1 1 calc R . .
H3C H -0.0470 1.2302 0.5736 0.050 Uiso 1 1 calc R . .
C4 C -0.0585(5) 0.9766(3) 0.4890(3) 0.0449(12) Uani 1 1 d . . .
H4A H 0.0242 0.9272 0.4691 0.067 Uiso 1 1 calc R . .
H4B H -0.1372 0.9926 0.4403 0.067 Uiso 1 1 calc R . .
H4C H -0.1135 0.9421 0.5364 0.067 Uiso 1 1 calc R . .
C5 C 0.4629(5) 0.9861(3) 0.5289(2) 0.0339(9) Uani 1 1 d . . .
H5A H 0.4372 0.9123 0.5481 0.051 Uiso 1 1 calc R . .
H5B H 0.5795 0.9983 0.5375 0.051 Uiso 1 1 calc R . .
H5C H 0.4291 0.9944 0.4669 0.051 Uiso 1 1 calc R . .
C6 C 0.4087(5) 1.2256(3) 0.5536(2) 0.0332(9) Uani 1 1 d . . .
H6A H 0.3540 1.2814 0.5865 0.050 Uiso 1 1 calc R . .
H6B H 0.3747 1.2318 0.4915 0.050 Uiso 1 1 calc R . .
H6C H 0.5258 1.2358 0.5617 0.050 Uiso 1 1 calc R . .
C7 C 0.5989(4) 1.0550(3) 0.7181(2) 0.0257(8) Uani 1 1 d . . .
H7A H 0.6618 1.1218 0.7082 0.031 Uiso 1 1 calc R . .
H7B H 0.6254 1.0009 0.6734 0.031 Uiso 1 1 calc R . .
C8 C 0.6477(4) 1.0101(3) 0.8080(2) 0.0259(8) Uani 1 1 d . . .
H8A H 0.6464 1.0687 0.8522 0.031 Uiso 1 1 calc R . .
H8B H 0.7582 0.9795 0.8090 0.031 Uiso 1 1 calc R . .
C9 C 0.6057(4) 0.7715(3) 0.8122(2) 0.0281(8) Uani 1 1 d . . .
H9A H 0.5225 0.7128 0.8143 0.034 Uiso 1 1 calc R . .
C10 C 0.6696(5) 0.7687(4) 0.7206(3) 0.0399(10) Uani 1 1 d . . .
H10A H 0.7233 0.6989 0.7118 0.060 Uiso 1 1 calc R . .
H10B H 0.7468 0.8282 0.7149 0.060 Uiso 1 1 calc R . .
H10C H 0.5794 0.7773 0.6767 0.060 Uiso 1 1 calc R . .
C11 C 0.7425(5) 0.7424(4) 0.8805(3) 0.0401(10) Uani 1 1 d . . .
H11A H 0.7906 0.6727 0.8651 0.060 Uiso 1 1 calc R . .
H11B H 0.6990 0.7366 0.9381 0.060 Uiso 1 1 calc R . .
H11C H 0.8252 0.7995 0.8817 0.060 Uiso 1 1 calc R . .
C12 C 0.4967(4) 0.9065(3) 0.9529(2) 0.0282(8) Uani 1 1 d . . .
H12A H 0.6095 0.8954 0.9782 0.034 Uiso 1 1 calc R . .
C13 C 0.4376(5) 1.0163(4) 0.9865(3) 0.0379(10) Uani 1 1 d . . .
H13A H 0.4370 1.0139 1.0503 0.057 Uiso 1 1 calc R . .
H13B H 0.3282 1.0306 0.9614 0.057 Uiso 1 1 calc R . .
H13C H 0.5101 1.0743 0.9694 0.057 Uiso 1 1 calc R . .
C14 C 0.3940(5) 0.8131(3) 0.9849(3) 0.0367(10) Uani 1 1 d . . .
H14A H 0.3923 0.8165 1.0486 0.055 Uiso 1 1 calc R . .
H14B H 0.4402 0.7434 0.9679 0.055 Uiso 1 1 calc R . .
H14C H 0.2836 0.8196 0.9586 0.055 Uiso 1 1 calc R . .
C15 C 0.3938(4) 1.1824(3) 0.7602(2) 0.0232(8) Uani 1 1 d . . .
H15A H 0.4675 1.2397 0.7412 0.028 Uiso 1 1 calc R . .
H15B H 0.4254 1.1662 0.8221 0.028 Uiso 1 1 calc R . .
C16 C 0.2237(4) 1.2292(3) 0.7556(2) 0.0271(8) Uani 1 1 d . . .
H16A H 0.1451 1.1703 0.7648 0.033 Uiso 1 1 calc R . .
H16B H 0.1979 1.2608 0.6970 0.033 Uiso 1 1 calc R . .
C17 C 0.2115(5) 1.4640(4) 0.7760(2) 0.0378(10) Uani 1 1 d . . .
H17A H 0.1285 1.4591 0.7259 0.045 Uiso 1 1 calc R . .
C18 C 0.1708(6) 1.5614(4) 0.8330(3) 0.0532(13) Uani 1 1 d . . .
H18A H 0.1724 1.6283 0.7984 0.080 Uiso 1 1 calc R . .
H18B H 0.2508 1.5667 0.8827 0.080 Uiso 1 1 calc R . .
H18C H 0.0632 1.5513 0.8545 0.080 Uiso 1 1 calc R . .
C19 C 0.3776(6) 1.4795(3) 0.7398(3) 0.0472(12) Uani 1 1 d . . .
H19A H 0.3783 1.5471 0.7060 0.071 Uiso 1 1 calc R . .
H19B H 0.4007 1.4178 0.7021 0.071 Uiso 1 1 calc R . .
H19C H 0.4602 1.4834 0.7883 0.071 Uiso 1 1 calc R . .
C20 C -0.0106(5) 1.3240(4) 0.8626(3) 0.0438(11) Uani 1 1 d . . .
H20A H -0.0329 1.3829 0.9051 0.053 Uiso 1 1 calc R . .
C21 C -0.1310(6) 1.3385(5) 0.7854(3) 0.0663(16) Uani 1 1 d . . .
H21A H -0.2407 1.3304 0.8046 0.099 Uiso 1 1 calc R . .
H21B H -0.1120 1.2833 0.7412 0.099 Uiso 1 1 calc R . .
H21C H -0.1186 1.4112 0.7604 0.099 Uiso 1 1 calc R . .
C22 C -0.0363(6) 1.2159(4) 0.9091(3) 0.0571(13) Uani 1 1 d . . .
H22A H -0.1503 1.2086 0.9211 0.086 Uiso 1 1 calc R . .
H22B H 0.0303 1.2142 0.9641 0.086 Uiso 1 1 calc R . .
H22C H -0.0054 1.1556 0.8718 0.086 Uiso 1 1 calc R . .
C23 C 0.1029(4) 0.9982(3) 0.6665(2) 0.0246(8) Uani 1 1 d . . .
C24 C 0.1525(4) 0.9553(4) 0.8326(2) 0.0283(8) Uani 1 1 d . . .
C25 C 0.2799(5) 0.8284(3) 0.6852(2) 0.0312(9) Uani 1 1 d . . .

loop_
_atom_site_aniso_label
_atom_site_aniso_U_11
_atom_site_aniso_U_22
_atom_site_aniso_U_33
_atom_site_aniso_U_23
_atom_site_aniso_U_13
_atom_site_aniso_U_12
Co1 0.0184(2) 0.0203(2) 0.0224(2) 0.0030(2) 0.00100(16) -0.0027(2)
Si1 0.0196(5) 0.0215(5) 0.0244(5) 0.0028(4) 0.0048(4) -0.0003(4)
P1 0.0205(5) 0.0201(5) 0.0234(4) 0.0017(3) 0.0003(4) 0.0003(4)
P2 0.0295(6) 0.0288(6) 0.0303(5) -0.0074(4) -0.0009(4) 0.0026(4)
N1 0.0202(16) 0.0270(18) 0.0205(14) 0.0047(11) -0.0003(12) 0.0017(12)
N2 0.0159(15) 0.0204(16) 0.0245(14) 0.0029(12) 0.0023(11) -0.0007(12)
O1 0.0202(14) 0.045(2) 0.0356(15) 0.0137(12) -0.0002(11) -0.0054(11)
O2 0.0276(14) 0.064(2) 0.0386(14) 0.0101(17) 0.0090(11) 0.0025(17)
O3 0.065(2) 0.0298(19) 0.0523(19) -0.0110(15) -0.0134(16) -0.0004(15)
C1 0.025(2) 0.036(2) 0.0216(18) 0.0059(16) 0.0018(15) 0.0036(17)
C2 0.034(2) 0.070(3) 0.027(2) 0.014(2) 0.0026(18) 0.005(2)
C3 0.031(2) 0.040(3) 0.029(2) 0.0104(17) 0.0052(17) 0.0097(18)
C4 0.043(3) 0.047(3) 0.043(2) -0.0060(19) -0.0140(19) -0.0003(19)
C5 0.033(2) 0.034(2) 0.035(2) -0.0037(16) 0.0090(17) 0.0075(17)
C6 0.039(2) 0.032(2) 0.029(2) 0.0102(17) 0.0061(17) -0.0024(18)
C7 0.0209(19) 0.025(2) 0.0311(19) 0.0021(15) 0.0028(15) -0.0029(15)
C8 0.0180(19) 0.026(2) 0.033(2) -0.0014(16) 0.0004(15) -0.0010(15)
C9 0.026(2) 0.021(2) 0.037(2) 0.0020(16) 0.0079(16) -0.0005(16)
C10 0.040(3) 0.034(3) 0.047(3) -0.0088(19) 0.010(2) 0.0083(19)
C11 0.029(2) 0.036(3) 0.056(3) 0.011(2) 0.0022(19) 0.0107(19)
C12 0.029(2) 0.032(2) 0.0231(17) 0.0054(15) -0.0041(15) -0.0007(16)
C13 0.042(3) 0.043(3) 0.029(2) -0.0094(18) 0.0036(18) -0.005(2)
C14 0.039(3) 0.041(3) 0.030(2) 0.0138(18) 0.0041(18) -0.0026(19)
C15 0.0195(19) 0.022(2) 0.0274(18) -0.0013(14) 0.0011(14) 0.0020(15)
C16 0.0223(19) 0.024(2) 0.035(2) -0.0048(16) 0.0027(15) -0.0033(16)
C17 0.045(2) 0.030(3) 0.037(2) 0.0005(18) -0.0084(18) 0.0043(19)
C18 0.063(3) 0.029(3) 0.068(3) -0.010(2) 0.008(3) 0.007(2)
C19 0.059(3) 0.027(3) 0.055(3) 0.0032(18) 0.002(2) -0.0049(19)
C20 0.034(2) 0.049(3) 0.049(3) -0.021(2) 0.009(2) 0.000(2)
C21 0.032(3) 0.090(4) 0.077(4) -0.018(3) 0.001(3) 0.008(3)
C22 0.044(3) 0.060(4) 0.071(3) -0.017(3) 0.027(2) -0.010(2)
C23 0.0223(19) 0.024(2) 0.0276(19) -0.0005(15) 0.0011(15) -0.0041(15)
C24 0.0217(17) 0.033(2) 0.0299(18) 0.0094(18) -0.0024(14) -0.0016(18)
C25 0.032(2) 0.030(2) 0.031(2) 0.0080(18) -0.0047(16) -0.0011(17)

loop_
_atom_type_symbol
_atom_type_description
_atom_type_scat_dispersion_real
_atom_type_scat_dispersion_imag
_atom_type_scat_source
C C 0.0033 0.0016 'International Tables Vol C Tables 4.2.6.8 and 6.1.1.4'
H H 0.0000 0.0000 'International Tables Vol C Tables 4.2.6.8 and 6.1.1.4'
N N 0.0061 0.0033 'International Tables Vol C Tables 4.2.6.8 and 6.1.1.4'
O O 0.0106 0.0060 'International Tables Vol C Tables 4.2.6.8 and 6.1.1.4'
Si Si 0.0817 0.0704 'International Tables Vol C Tables 4.2.6.8 and 6.1.1.4'
P P 0.1023 0.0942 'International Tables Vol C Tables 4.2.6.8 and 6.1.1.4'
Co Co 0.3494 0.9721 'International Tables Vol C Tables 4.2.6.8 and 6.1.1.4'

loop_
_geom_angle_atom_site_label_1
_geom_angle_atom_site_label_2
_geom_angle_atom_site_label_3
_geom_angle
_geom_angle_site_symmetry_1
_geom_angle_site_symmetry_3
_geom_angle_publ_flag
C25 Co1 C24 117.5(2) . . ?
C25 Co1 C23 86.45(16) . . ?
C24 Co1 C23 88.13(15) . . ?
C25 Co1 N2 119.16(15) . . ?
C24 Co1 N2 122.92(17) . . ?
C23 Co1 N2 88.88(13) . . ?
C25 Co1 P1 95.78(13) . . ?
C24 Co1 P1 95.34(11) . . ?
C23 Co1 P1 174.42(11) . . ?
N2 Co1 P1 85.57(8) . . ?
N1 Si1 N2 103.72(13) . . ?
N1 Si1 C5 111.47(17) . . ?
N2 Si1 C5 111.00(16) . . ?
N1 Si1 C6 116.54(16) . . ?
N2 Si1 C6 107.10(16) . . ?
C5 Si1 C6 106.93(18) . . ?
C8 P1 C12 104.20(17) . . ?
C8 P1 C9 105.72(17) . . ?
C12 P1 C9 103.29(17) . . ?
C8 P1 Co1 102.87(12) . . ?
C12 P1 Co1 120.46(12) . . ?
C9 P1 Co1 118.57(13) . . ?
C17 P2 C16 102.77(18) . . ?
C17 P2 C20 102.7(2) . . ?
C16 P2 C20 100.97(18) . . ?
C23 N1 C1 118.1(3) . . ?
C23 N1 Si1 115.0(2) . . ?
C1 N1 Si1 126.7(2) . . ?
C7 N2 C15 107.7(3) . . ?
C7 N2 Si1 110.9(2) . . ?
C15 N2 Si1 115.6(2) . . ?
C7 N2 Co1 110.4(2) . . ?
C15 N2 Co1 112.33(19) . . ?
Si1 N2 Co1 99.76(13) . . ?
N1 C1 C4 109.8(3) . . ?
N1 C1 C3 109.9(3) . . ?
C4 C1 C3 112.0(3) . . ?
N1 C1 C2 109.9(3) . . ?
C4 C1 C2 107.5(3) . . ?
C3 C1 C2 107.6(3) . . ?
C1 C2 H2A 109.5 . . ?
C1 C2 H2B 109.5 . . ?
H2A C2 H2B 109.5 . . ?
C1 C2 H2C 109.5 . . ?
H2A C2 H2C 109.5 . . ?
H2B C2 H2C 109.5 . . ?
C1 C3 H3A 109.5 . . ?
C1 C3 H3B 109.5 . . ?
H3A C3 H3B 109.5 . . ?
C1 C3 H3C 109.5 . . ?
H3A C3 H3C 109.5 . . ?
H3B C3 H3C 109.5 . . ?
C1 C4 H4A 109.5 . . ?
C1 C4 H4B 109.5 . . ?
H4A C4 H4B 109.5 . . ?
C1 C4 H4C 109.5 . . ?
H4A C4 H4C 109.5 . . ?
H4B C4 H4C 109.5 . . ?
Si1 C5 H5A 109.5 . . ?
Si1 C5 H5B 109.5 . . ?
H5A C5 H5B 109.5 . . ?
Si1 C5 H5C 109.5 . . ?
H5A C5 H5C 109.5 . . ?
H5B C5 H5C 109.5 . . ?
Si1 C6 H6A 109.5 . . ?
Si1 C6 H6B 109.5 . . ?
H6A C6 H6B 109.5 . . ?
Si1 C6 H6C 109.5 . . ?
H6A C6 H6C 109.5 . . ?
H6B C6 H6C 109.5 . . ?
N2 C7 C8 112.2(3) . . ?
N2 C7 H7A 109.2 . . ?
C8 C7 H7A 109.2 . . ?
N2 C7 H7B 109.2 . . ?
C8 C7 H7B 109.2 . . ?
H7A C7 H7B 107.9 . . ?
C7 C8 P1 107.8(2) . . ?
C7 C8 H8A 110.1 . . ?
P1 C8 H8A 110.1 . . ?
C7 C8 H8B 110.1 . . ?
P1 C8 H8B 110.1 . . ?
H8A C8 H8B 108.5 . . ?
C11 C9 C10 109.6(3) . . ?
C11 C9 P1 114.5(3) . . ?
C10 C9 P1 111.2(3) . . ?
C11 C9 H9A 107.0 . . ?
C10 C9 H9A 107.0 . . ?
P1 C9 H9A 107.0 . . ?
C9 C10 H10A 109.5 . . ?
C9 C10 H10B 109.5 . . ?
H10A C10 H10B 109.5 . . ?
C9 C10 H10C 109.5 . . ?
H10A C10 H10C 109.5 . . ?
H10B C10 H10C 109.5 . . ?
C9 C11 H11A 109.5 . . ?
C9 C11 H11B 109.5 . . ?
H11A C11 H11B 109.5 . . ?
C9 C11 H11C 109.5 . . ?
H11A C11 H11C 109.5 . . ?
H11B C11 H11C 109.5 . . ?
C14 C12 C13 110.7(3) . . ?
C14 C12 P1 110.7(3) . . ?
C13 C12 P1 112.8(2) . . ?
C14 C12 H12A 107.5 . . ?
C13 C12 H12A 107.5 . . ?
P1 C12 H12A 107.5 . . ?
C12 C13 H13A 109.5 . . ?
C12 C13 H13B 109.5 . . ?
H13A C13 H13B 109.5 . . ?
C12 C13 H13C 109.5 . . ?
H13A C13 H13C 109.5 . . ?
H13B C13 H13C 109.5 . . ?
C12 C14 H14A 109.5 . . ?
C12 C14 H14B 109.5 . . ?
H14A C14 H14B 109.5 . . ?
C12 C14 H14C 109.5 . . ?
H14A C14 H14C 109.5 . . ?
H14B C14 H14C 109.5 . . ?
N2 C15 C16 117.6(3) . . ?
N2 C15 H15A 107.9 . . ?
C16 C15 H15A 107.9 . . ?
N2 C15 H15B 107.9 . . ?
C16 C15 H15B 107.9 . . ?
H15A C15 H15B 107.2 . . ?
C15 C16 P2 110.3(2) . . ?
C15 C16 H16A 109.6 . . ?
P2 C16 H16A 109.6 . . ?
C15 C16 H16B 109.6 . . ?
P2 C16 H16B 109.6 . . ?
H16A C16 H16B 108.1 . . ?
C19 C17 C18 110.3(4) . . ?
C19 C17 P2 110.4(3) . . ?
C18 C17 P2 110.1(3) . . ?
C19 C17 H17A 108.7 . . ?
C18 C17 H17A 108.7 . . ?
P2 C17 H17A 108.7 . . ?
C17 C18 H18A 109.5 . . ?
C17 C18 H18B 109.5 . . ?
H18A C18 H18B 109.5 . . ?
C17 C18 H18C 109.5 . . ?
H18A C18 H18C 109.5 . . ?
H18B C18 H18C 109.5 . . ?
C17 C19 H19A 109.5 . . ?
C17 C19 H19B 109.5 . . ?
H19A C19 H19B 109.5 . . ?
C17 C19 H19C 109.5 . . ?
H19A C19 H19C 109.5 . . ?
H19B C19 H19C 109.5 . . ?
C21 C20 C22 111.3(4) . . ?
C21 C20 P2 116.5(3) . . ?
C22 C20 P2 108.8(3) . . ?
C21 C20 H20A 106.6 . . ?
C22 C20 H20A 106.6 . . ?
P2 C20 H20A 106.6 . . ?
C20 C21 H21A 109.5 . . ?
C20 C21 H21B 109.5 . . ?
H21A C21 H21B 109.5 . . ?
C20 C21 H21C 109.5 . . ?
H21A C21 H21C 109.5 . . ?
H21B C21 H21C 109.5 . . ?
C20 C22 H22A 109.5 . . ?
C20 C22 H22B 109.5 . . ?
H22A C22 H22B 109.5 . . ?
C20 C22 H22C 109.5 . . ?
H22A C22 H22C 109.5 . . ?
H22B C22 H22C 109.5 . . ?
O1 C23 N1 121.6(3) . . ?
O1 C23 Co1 123.2(3) . . ?
N1 C23 Co1 115.2(2) . . ?
O2 C24 Co1 170.4(4) . . ?
O3 C25 Co1 173.4(4) . . ?

loop_
_geom_bond_atom_site_label_1
_geom_bond_atom_site_label_2
_geom_bond_distance
_geom_bond_site_symmetry_2
_geom_bond_publ_flag
Co1 C25 1.740(4) . ?
Co1 C24 1.765(4) . ?
Co1 C23 1.983(4) . ?
Co1 N2 2.114(3) . ?
Co1 P1 2.2379(10) . ?
Si1 N1 1.746(3) . ?
Si1 N2 1.798(3) . ?
Si1 C5 1.866(4) . ?
Si1 C6 1.872(4) . ?
P1 C8 1.841(4) . ?
P1 C12 1.853(3) . ?
P1 C9 1.862(4) . ?
P2 C17 1.855(5) . ?
P2 C16 1.860(4) . ?
P2 C20 1.863(4) . ?
N1 C23 1.404(4) . ?
N1 C1 1.513(4) . ?
N2 C7 1.500(4) . ?
N2 C15 1.510(4) . ?
O1 C23 1.219(4) . ?
O2 C24 1.145(4) . ?
O3 C25 1.154(5) . ?
C1 C4 1.527(6) . ?
C1 C3 1.531(5) . ?
C1 C2 1.535(5) . ?
C2 H2A 0.9800 . ?
C2 H2B 0.9800 . ?
C2 H2C 0.9800 . ?
C3 H3A 0.9800 . ?
C3 H3B 0.9800 . ?
C3 H3C 0.9800 . ?
C4 H4A 0.9800 . ?
C4 H4B 0.9800 . ?
C4 H4C 0.9800 . ?
C5 H5A 0.9800 . ?
C5 H5B 0.9800 . ?
C5 H5C 0.9800 . ?
C6 H6A 0.9800 . ?
C6 H6B 0.9800 . ?
C6 H6C 0.9800 . ?
C7 C8 1.518(5) . ?
C7 H7A 0.9900 . ?
C7 H7B 0.9900 . ?
C8 H8A 0.9900 . ?
C8 H8B 0.9900 . ?
C9 C11 1.536(5) . ?
C9 C10 1.535(5) . ?
C9 H9A 1.0000 . ?
C10 H10A 0.9800 . ?
C10 H10B 0.9800 . ?
C10 H10C 0.9800 . ?
C11 H11A 0.9800 . ?
C11 H11B 0.9800 . ?
C11 H11C 0.9800 . ?
C12 C14 1.529(5) . ?
C12 C13 1.535(5) . ?
C12 H12A 1.0000 . ?
C13 H13A 0.9800 . ?
C13 H13B 0.9800 . ?
C13 H13C 0.9800 . ?
C14 H14A 0.9800 . ?
C14 H14B 0.9800 . ?
C14 H14C 0.9800 . ?
C15 C16 1.522(5) . ?
C15 H15A 0.9900 . ?
C15 H15B 0.9900 . ?
C16 H16A 0.9900 . ?
C16 H16B 0.9900 . ?
C17 C19 1.532(6) . ?
C17 C18 1.533(6) . ?
C17 H17A 1.0000 . ?
C18 H18A 0.9800 . ?
C18 H18B 0.9800 . ?
C18 H18C 0.9800 . ?
C19 H19A 0.9800 . ?
C19 H19B 0.9800 . ?
C19 H19C 0.9800 . ?
C20 C21 1.511(6) . ?
C20 C22 1.529(7) . ?
C20 H20A 1.0000 . ?
C21 H21A 0.9800 . ?
C21 H21B 0.9800 . ?
C21 H21C 0.9800 . ?
C22 H22A 0.9800 . ?
C22 H22B 0.9800 . ?
C22 H22C 0.9800 . ?

loop_
_geom_torsion_atom_site_label_1
_geom_torsion_atom_site_label_2
_geom_torsion_atom_site_label_3
_geom_torsion_atom_site_label_4
_geom_torsion
_geom_torsion_site_symmetry_1
_geom_torsion_site_symmetry_2
_geom_torsion_site_symmetry_3
_geom_torsion_site_symmetry_4
_geom_torsion_publ_flag
C25 Co1 P1 C8 118.07(18) . . . . ?
C24 Co1 P1 C8 -123.53(19) . . . . ?
C23 Co1 P1 C8 4.8(12) . . . . ?
N2 Co1 P1 C8 -0.83(14) . . . . ?
C25 Co1 P1 C12 -126.69(19) . . . . ?
C24 Co1 P1 C12 -8.3(2) . . . . ?
C23 Co1 P1 C12 120.0(12) . . . . ?
N2 Co1 P1 C12 114.41(17) . . . . ?
C25 Co1 P1 C9 1.91(19) . . . . ?
C24 Co1 P1 C9 120.3(2) . . . . ?
C23 Co1 P1 C9 -111.4(12) . . . . ?
N2 Co1 P1 C9 -116.99(16) . . . . ?
N2 Si1 N1 C23 -23.4(3) . . . . ?
C5 Si1 N1 C23 96.1(3) . . . . ?
C6 Si1 N1 C23 -140.8(3) . . . . ?
N2 Si1 N1 C1 161.1(3) . . . . ?
C5 Si1 N1 C1 -79.4(3) . . . . ?
C6 Si1 N1 C1 43.7(3) . . . . ?
N1 Si1 N2 C7 154.7(2) . . . . ?
C5 Si1 N2 C7 34.8(3) . . . . ?
C6 Si1 N2 C7 -81.5(3) . . . . ?
N1 Si1 N2 C15 -82.4(2) . . . . ?
C5 Si1 N2 C15 157.8(2) . . . . ?
C6 Si1 N2 C15 41.4(3) . . . . ?
N1 Si1 N2 Co1 38.25(15) . . . . ?
C5 Si1 N2 Co1 -81.57(17) . . . . ?
C6 Si1 N2 Co1 162.04(15) . . . . ?
C25 Co1 N2 C7 -68.0(3) . . . . ?
C24 Co1 N2 C7 119.6(2) . . . . ?
C23 Co1 N2 C7 -153.3(2) . . . . ?
P1 Co1 N2 C7 26.1(2) . . . . ?
C25 Co1 N2 C15 171.8(2) . . . . ?
C24 Co1 N2 C15 -0.6(3) . . . . ?
C23 Co1 N2 C15 86.5(2) . . . . ?
P1 Co1 N2 C15 -94.1(2) . . . . ?
C25 Co1 N2 Si1 48.8(2) . . . . ?
C24 Co1 N2 Si1 -123.60(16) . . . . ?
C23 Co1 N2 Si1 -36.55(15) . . . . ?
P1 Co1 N2 Si1 142.91(12) . . . . ?
C23 N1 C1 C4 -55.3(4) . . . . ?
Si1 N1 C1 C4 120.0(3) . . . . ?
C23 N1 C1 C3 68.3(4) . . . . ?
Si1 N1 C1 C3 -116.3(3) . . . . ?
C23 N1 C1 C2 -173.4(3) . . . . ?
Si1 N1 C1 C2 1.9(5) . . . . ?
C15 N2 C7 C8 72.8(3) . . . . ?
Si1 N2 C7 C8 -159.8(2) . . . . ?
Co1 N2 C7 C8 -50.1(3) . . . . ?
N2 C7 C8 P1 48.0(3) . . . . ?
C12 P1 C8 C7 -150.2(2) . . . . ?
C9 P1 C8 C7 101.2(3) . . . . ?
Co1 P1 C8 C7 -23.8(3) . . . . ?
C8 P1 C9 C11 71.9(3) . . . . ?
C12 P1 C9 C11 -37.3(3) . . . . ?
Co1 P1 C9 C11 -173.5(2) . . . . ?
C8 P1 C9 C10 -53.1(3) . . . . ?
C12 P1 C9 C10 -162.3(3) . . . . ?
Co1 P1 C9 C10 61.5(3) . . . . ?
C8 P1 C12 C14 -173.9(3) . . . . ?
C9 P1 C12 C14 -63.6(3) . . . . ?
Co1 P1 C12 C14 71.6(3) . . . . ?
C8 P1 C12 C13 61.5(3) . . . . ?
C9 P1 C12 C13 171.8(3) . . . . ?
Co1 P1 C12 C13 -53.0(3) . . . . ?
C7 N2 C15 C16 176.5(3) . . . . ?
Si1 N2 C15 C16 51.9(4) . . . . ?
Co1 N2 C15 C16 -61.7(3) . . . . ?
N2 C15 C16 P2 169.3(2) . . . . ?
C17 P2 C16 C15 103.6(3) . . . . ?
C20 P2 C16 C15 -150.5(3) . . . . ?
C16 P2 C17 C19 -67.2(3) . . . . ?
C20 P2 C17 C19 -171.8(3) . . . . ?
C16 P2 C17 C18 170.7(3) . . . . ?
C20 P2 C17 C18 66.2(3) . . . . ?
C17 P2 C20 C21 48.5(4) . . . . ?
C16 P2 C20 C21 -57.4(4) . . . . ?
C17 P2 C20 C22 175.2(3) . . . . ?
C16 P2 C20 C22 69.2(3) . . . . ?
C1 N1 C23 O1 -8.4(5) . . . . ?
Si1 N1 C23 O1 175.7(3) . . . . ?
C1 N1 C23 Co1 169.6(2) . . . . ?
Si1 N1 C23 Co1 -6.3(3) . . . . ?
C25 Co1 C23 O1 86.3(3) . . . . ?
C24 Co1 C23 O1 -31.5(3) . . . . ?
N2 Co1 C23 O1 -154.4(3) . . . . ?
P1 Co1 C23 O1 -160.0(9) . . . . ?
C25 Co1 C23 N1 -91.7(3) . . . . ?
C24 Co1 C23 N1 150.6(3) . . . . ?
N2 Co1 C23 N1 27.6(3) . . . . ?
P1 Co1 C23 N1 22.0(14) . . . . ?
C25 Co1 C24 O2 -13(2) . . . . ?
C23 Co1 C24 O2 72(2) . . . . ?
N2 Co1 C24 O2 160(2) . . . . ?
P1 Co1 C24 O2 -112(2) . . . . ?
C24 Co1 C25 O3 4(3) . . . . ?
C23 Co1 C25 O3 -82(3) . . . . ?
N2 Co1 C25 O3 -169(3) . . . . ?
P1 Co1 C25 O3 103(3) . . . . ?
